data_4120275
loop_
_publ_author_name
'Elliott B. Hulley'
'Kevin D. Welch'
'Aaron M. Appel'
'Daniel L. DuBois'
'R. Morris Bullock'

_publ_section_title
;
 Rapid, Reversible Heterolytic Cleavage of Bound H2
;
_journal_name_full 'Journal of the American Chemical Society'
_journal_page_first 11736
_journal_page_last 11739
_journal_paper_doi 10.1021/ja405755j
_journal_volume 135
_journal_year 2013
_chemical_formula_moiety 'C64 H46 Br F24 Mn N2 O P4, C3 H3 F0.5, C6 H5 F'
_chemical_formula_sum 'C73 H54 Br F25.5 Mn N2 O P4'
_chemical_formula_weight 1718.41
_chemical_name_systematic (Ph,Bn-P2N2)Mn(Br)(CO)(bppm)
_space_group_crystal_system monoclinic
_space_group_IT_number 14
_space_group_name_Hall '-P 2ybc'
_space_group_name_H-M_alt 'P 1 21/c 1'
_symmetry_space_group_name_Hall '-P 2ybc'
_symmetry_space_group_name_H-M 'P 1 21/c 1'
_atom_sites_solution_hydrogens geom
_atom_sites_solution_primary direct
_audit_creation_date 2013-06-07
_audit_creation_method
;
  Olex2 1.2
  (compiled Apr 23 2013 17:59:47, GUI svn.r4466)
;
_cell_angle_alpha 90
_cell_angle_beta 94.276(2)
_cell_angle_gamma 90
_cell_formula_units_Z 4
_cell_length_a 18.4201(7)
_cell_length_b 14.1598(6)
_cell_length_c 27.2989(11)
_cell_measurement_reflns_used 9786
_cell_measurement_temperature 100(2)
_cell_measurement_theta_max 30.174
_cell_measurement_theta_min 2.405
_cell_volume 7100.4(5)
_computing_data_reduction 'SAINT v7.68A (Bruker, 2009)'
_computing_molecular_graphics
;
O. V. Dolomanov, L. J. Bourhis, R. J. Gildea, J. A. K. Howard and H. Puschmann,
OLEX2: a complete structure solution, refinement and analysis program.
J. Appl. Cryst. (2009). 42, 339-341.
;
_computing_publication_material
;
O. V. Dolomanov, L. J. Bourhis, R. J. Gildea, J. A. K. Howard and H. Puschmann,
OLEX2: a complete structure solution, refinement and analysis program.
J. Appl. Cryst. (2009). 42, 339-341.
;
_computing_structure_refinement
;
SHELXL, G.M. Sheldrick, Acta Cryst.
(2008). A64, 112-122
;
_computing_structure_solution
;
XS, G.M. Sheldrick, Acta Cryst.
(2008). A64, 112-122
;
_diffrn_ambient_temperature 100.15
_diffrn_measured_fraction_theta_full 1.000
_diffrn_measured_fraction_theta_max 0.997
_diffrn_measurement_device_type 'Bruker APEX-II CCD'
_diffrn_measurement_method '\f and \w scans'
_diffrn_radiation_monochromator graphite
_diffrn_radiation_type MoK\a
_diffrn_radiation_wavelength 0.71073
_diffrn_reflns_av_R_equivalents 0.0458
_diffrn_reflns_av_unetI/netI 0.0345
_diffrn_reflns_Laue_measured_fraction_full 1.000
_diffrn_reflns_Laue_measured_fraction_max 0.997
_diffrn_reflns_limit_h_max 26
_diffrn_reflns_limit_h_min -23
_diffrn_reflns_limit_k_max 12
_diffrn_reflns_limit_k_min -20
_diffrn_reflns_limit_l_max 38
_diffrn_reflns_limit_l_min -38
_diffrn_reflns_number 147181
_diffrn_reflns_point_group_measured_fraction_full 1.000
_diffrn_reflns_point_group_measured_fraction_max 0.997
_diffrn_reflns_theta_full 25.242
_diffrn_reflns_theta_max 30.199
_diffrn_reflns_theta_min 1.496
_diffrn_standards_number 0
_exptl_absorpt_coefficient_mu 0.953
_exptl_absorpt_correction_T_max 0.7460
_exptl_absorpt_correction_T_min 0.6610
_exptl_absorpt_correction_type multi-scan
_exptl_absorpt_process_details
;
SADABS-2008/1 (Bruker,2008) was used for absorption correction.
wR2(int) was 0.0493 before and 0.0428 after correction.
The Ratio of minimum to maximum transmission is 0.8861.
The \l/2 correction factor is 0.0015.
;
_exptl_crystal_colour 'clear orange'
_exptl_crystal_colour_lustre clear
_exptl_crystal_colour_primary orange
_exptl_crystal_density_diffrn 1.608
_exptl_crystal_description block
_exptl_crystal_F_000 3454
_exptl_crystal_size_max 0.25
_exptl_crystal_size_mid 0.21
_exptl_crystal_size_min 0.1
_refine_diff_density_max 0.882
_refine_diff_density_min -0.517
_refine_diff_density_rms 0.073
_refine_ls_extinction_method none
_refine_ls_goodness_of_fit_ref 1.011
_refine_ls_hydrogen_treatment constr
_refine_ls_matrix_type full
_refine_ls_number_parameters 1063
_refine_ls_number_reflns 21020
_refine_ls_number_restraints 61
_refine_ls_restrained_S_all 1.030
_refine_ls_R_factor_all 0.0570
_refine_ls_R_factor_gt 0.0372
_refine_ls_shift/su_max 0.003
_refine_ls_shift/su_mean 0.000
_refine_ls_structure_factor_coef Fsqd
_refine_ls_weighting_details
;
 w=1/[\s^2^(Fo^2^)+(0.0381P)^2^+6.6564P]
 where P=(Fo^2^+2Fc^2^)/3
;
_refine_ls_weighting_scheme calc
_refine_ls_wR_factor_gt 0.0835
_refine_ls_wR_factor_ref 0.0920
_reflns_Friedel_coverage 0.000
_reflns_number_gt 16364
_reflns_number_total 21020
_reflns_threshold_expression 'I > 2\s(I)'
_cod_data_source_file ja405755j_si_002.cif
_cod_data_source_block eh006_0m
_cod_original_formula_sum 'C73 H54 Br F25.50 Mn N2 O P4'
_cod_database_code 4120275
_olex2_refinement_description
;
1. Fixed Uiso
 At 1.2 times of:
  All C(H) groups, All C(H,H) groups
2. Restrained distances
 F25-C1B \\sim F25A-C72
 with sigma of 0.02
 F16-C54 \\sim F18-C54 \\sim C54-F17 \\sim C54-C54
 with sigma of 0.02
 F16-F17 \\sim F17-F18 \\sim F18-F16
 with sigma of 0.02
 F16A-F17A \\sim F17A-F18A \\sim F18A-F16A
 with sigma of 0.02
 F18-C54 \\sim F18A-C54 \\sim F17A-C54 \\sim F17-C54 \\sim F16A-C54 
\\sim F16-C54
 with sigma of 0.001
3. others
 Fixed Sof: F26(0.5) F18(0.38744) F16(0.38744) F17(0.38744) F12A(0.57505)
 H72(0.44112) F10A(0.57505) F11A(0.57505) F15A(0.60913) F13A(0.60913)
 F14A(0.60913) H1B(0.55888) F13(0.39087) F25A(0.55888) F25(0.44112)
 F15(0.39087) F14(0.39087) F11(0.42495) F10(0.42495) F12(0.42495) F17A(0.61256)
 F18A(0.61256) F16A(0.61256)
4.a Secondary CH2 refined with riding coordinates:
 C100(H10A,H10B), C101(H10C,H10D), C11(H11A,H11B), C12(H12A,H12B), C13(H13A,
 H13B), C25(H25A,H25B), C40(H40A,H40B)
4.b Aromatic/amide H refined with riding coordinates:
 C2(H2), C3(H3), C4(H4), C6(H6), C7(H7), C8(H8), C9(H9), C10(H10), C15(H15),
 C16(H16), C17(H17), C18(H18), C19(H19), C20(H20), C21(H21), C22(H22), C23(H23),
  C24(H24), C27(H27), C28(H28), C29(H29), C30(H30), C31(H31), C33(H33),
 C35(H35), C38(H38), C42(H42), C44(H44), C46(H46), C50(H50), C52(H52), C55(H55),
  C60(H60), C62(H62), C64(H64), C70(H70), C71(H71), C72(H72), C73(H73),
 C74(H74), C1B(H1B)
;
_shelx_estimated_absorpt_t_max 0.911
_shelx_estimated_absorpt_t_min 0.797
_shelx_space_group_comment
;
The symmetry employed for this shelxl refinement is uniquely defined
by the following loop, which should always be used as a source of
symmetry information in preference to the above space-group names.
They are only intended as comments.
;
_shelxl_version_number 2013-2

loop_
_space_group_symop_operation_xyz
'x, y, z'
'-x, y+1/2, -z+1/2'
'-x, -y, -z'
'x, -y-1/2, z-1/2'

loop_
_atom_site_label
_atom_site_type_symbol
_atom_site_fract_x
_atom_site_fract_y
_atom_site_fract_z
_atom_site_U_iso_or_equiv
_atom_site_adp_type
_atom_site_occupancy
_atom_site_site_symmetry_order
_atom_site_calc_flag
_atom_site_refinement_flags_posn
_atom_site_refinement_flags_adp
_atom_site_refinement_flags_occupancy
_atom_site_disorder_assembly
_atom_site_disorder_group
Br1 Br 0.26713(2) 0.30748(2) 0.23967(2) 0.01513(4) Uani 1 1 d . . . . .
Mn1 Mn 0.27341(2) 0.48431(2) 0.22152(2) 0.01006(5) Uani 1 1 d . . . . .
P1 P 0.38968(2) 0.48944(3) 0.25251(2) 0.01179(8) Uani 1 1 d . . . . .
P2 P 0.33111(2) 0.45637(3) 0.15363(2) 0.01163(8) Uani 1 1 d . . . . .
P3 P 0.20551(2) 0.50626(3) 0.28740(2) 0.01103(8) Uani 1 1 d . . . . .
P4 P 0.15238(2) 0.46851(3) 0.19307(2) 0.01135(8) Uani 1 1 d . . . . .
F26 F 0.5102(3) 1.1365(3) 0.56117(13) 0.0777(13) Uani 0.5 1 d . . P A 2
F1 F 0.11377(7) 0.85355(10) 0.21077(5) 0.0374(3) Uani 1 1 d . . . . .
F2 F 0.01867(7) 0.79717(9) 0.23924(5) 0.0352(3) Uani 1 1 d . . . . .
F3 F 0.06749(9) 0.92266(9) 0.27059(5) 0.0424(4) Uani 1 1 d . . . . .
F5 F 0.23400(9) 0.74123(11) 0.44650(5) 0.0443(4) Uani 1 1 d . . . . .
F6 F 0.31119(7) 0.81232(10) 0.40543(5) 0.0399(3) Uani 1 1 d . . . . .
F4 F 0.21237(9) 0.88205(11) 0.42045(6) 0.0503(4) Uani 1 1 d . . . . .
F19 F -0.11919(8) 0.59497(14) 0.17457(8) 0.0748(7) Uani 1 1 d . . . . .
F21 F -0.10754(8) 0.74365(14) 0.17132(8) 0.0649(6) Uani 1 1 d . . . . .
F20 F -0.12714(8) 0.66677(15) 0.10654(6) 0.0559(5) Uani 1 1 d . . . . .
F24 F 0.17934(8) 0.83578(10) 0.11553(5) 0.0379(3) Uani 1 1 d . . . . .
F22 F 0.09559(8) 0.83385(11) 0.05663(6) 0.0488(4) Uani 1 1 d . . . . .
F23 F 0.18529(8) 0.73826(10) 0.05618(5) 0.0375(3) Uani 1 1 d . . . . .
F18 F -0.08260(18) 0.3131(6) 0.0338(5) 0.056(2) Uani 0.3874 1 d D U P B 1
F16 F 0.0198(5) 0.2843(4) 0.0071(2) 0.0587(18) Uani 0.3874 1 d D U P B 1
F17 F 0.0042(3) 0.4220(3) 0.02193(19) 0.0582(15) Uani 0.3874 1 d D U P B 1
F12A F 0.0376(2) 0.4270(3) 0.44338(19) 0.0600(15) Uani 0.575 1 d . . P C 1
F7 F 0.36499(7) 0.24317(9) 0.38154(5) 0.0303(3) Uani 1 1 d . . . . .
F9 F 0.28823(8) 0.17233(9) 0.42343(6) 0.0439(4) Uani 1 1 d . . . . .
F8 F 0.35955(8) 0.27633(12) 0.45752(5) 0.0454(4) Uani 1 1 d . . . . .
O1 O 0.26630(7) 0.68827(9) 0.20712(5) 0.0186(3) Uani 1 1 d . . . . .
C1 C 0.27214(9) 0.60837(13) 0.21169(6) 0.0139(3) Uani 1 1 d . . . . .
N2 N 0.41397(8) 0.61762(10) 0.17689(5) 0.0151(3) Uani 1 1 d . . . . .
C100 C 0.39608(10) 0.54872(12) 0.13779(6) 0.0148(3) Uani 1 1 d . . . . .
H10A H 0.4416 0.5179 0.1291 0.018 Uiso 1 1 calc R U . . .
H10B H 0.3754 0.5828 0.1083 0.018 Uiso 1 1 calc R U . . .
C101 C 0.39489(10) 0.35474(12) 0.15688(6) 0.0153(3) Uani 1 1 d . . . . .
H10C H 0.3712 0.2989 0.1706 0.018 Uiso 1 1 calc R U . . .
H10D H 0.4089 0.3386 0.1236 0.018 Uiso 1 1 calc R U . . .
N1 N 0.45939(8) 0.38103(11) 0.18833(5) 0.0156(3) Uani 1 1 d . . . . .
C2 C 0.5057(2) 1.0704(2) 0.53166(12) 0.0650(10) Uani 1 1 d . . . . .
H2 H 0.5097 1.1211 0.5545 0.078 Uiso 1 1 calc R U . A 1
C3 C 0.56713(19) 1.0206(3) 0.52391(11) 0.0604(9) Uani 1 1 d . . . . .
H3 H 0.6124 1.0364 0.5409 0.072 Uiso 1 1 calc R U . . .
C4 C 0.43789(19) 1.0517(3) 0.50843(12) 0.0608(9) Uani 1 1 d . . . . .
H4 H 0.3965 1.0883 0.5150 0.073 Uiso 1 1 calc R U . . .
C5 C 0.41168(9) 0.50894(12) 0.31818(6) 0.0140(3) Uani 1 1 d . . . . .
C6 C 0.38980(9) 0.59357(13) 0.33902(7) 0.0162(3) Uani 1 1 d . . . . .
H6 H 0.3670 0.6411 0.3187 0.019 Uiso 1 1 calc R U . . .
C7 C 0.40126(10) 0.60857(14) 0.38933(7) 0.0208(4) Uani 1 1 d . . . . .
H7 H 0.3870 0.6666 0.4032 0.025 Uiso 1 1 calc R U . . .
C8 C 0.43351(11) 0.53909(15) 0.41942(7) 0.0226(4) Uani 1 1 d . . . . .
H8 H 0.4407 0.5492 0.4538 0.027 Uiso 1 1 calc R U . . .
C9 C 0.45517(11) 0.45526(14) 0.39931(7) 0.0215(4) Uani 1 1 d . . . . .
H9 H 0.4773 0.4077 0.4199 0.026 Uiso 1 1 calc R U . . .
C10 C 0.44470(10) 0.44011(13) 0.34892(7) 0.0177(3) Uani 1 1 d . . . . .
H10 H 0.4602 0.3824 0.3353 0.021 Uiso 1 1 calc R U . . .
C11 C 0.44529(9) 0.58062(13) 0.22401(6) 0.0152(3) Uani 1 1 d . . . . .
H11A H 0.4528 0.6340 0.2473 0.018 Uiso 1 1 calc R U . . .
H11B H 0.4937 0.5534 0.2190 0.018 Uiso 1 1 calc R U . . .
C12 C 0.44707(9) 0.38596(12) 0.24046(6) 0.0149(3) Uani 1 1 d . . . . .
H12A H 0.4943 0.3911 0.2601 0.018 Uiso 1 1 calc R U . . .
H12B H 0.4227 0.3275 0.2505 0.018 Uiso 1 1 calc R U . . .
C13 C 0.52393(10) 0.32364(13) 0.18019(7) 0.0191(4) Uani 1 1 d . . . . .
H13A H 0.5232 0.3063 0.1450 0.023 Uiso 1 1 calc R U . . .
H13B H 0.5224 0.2646 0.1995 0.023 Uiso 1 1 calc R U . . .
C14 C 0.59341(10) 0.37643(14) 0.19501(7) 0.0191(4) Uani 1 1 d . . . . .
C15 C 0.64139(10) 0.34447(14) 0.23312(7) 0.0207(4) Uani 1 1 d . . . . .
H15 H 0.6308 0.2882 0.2502 0.025 Uiso 1 1 calc R U . . .
C16 C 0.70498(11) 0.39438(15) 0.24649(8) 0.0262(4) Uani 1 1 d . . . . .
H16 H 0.7375 0.3720 0.2726 0.031 Uiso 1 1 calc R U . . .
C17 C 0.72094(12) 0.47631(16) 0.22192(9) 0.0306(5) Uani 1 1 d . . . . .
H17 H 0.7642 0.5104 0.2311 0.037 Uiso 1 1 calc R U . . .
C18 C 0.67316(12) 0.50844(16) 0.18369(9) 0.0320(5) Uani 1 1 d . . . . .
H18 H 0.6839 0.5645 0.1666 0.038 Uiso 1 1 calc R U . . .
C19 C 0.60996(11) 0.45884(15) 0.17055(8) 0.0263(4) Uani 1 1 d . . . . .
H19 H 0.5775 0.4814 0.1445 0.032 Uiso 1 1 calc R U . . .
C1A C 0.27742(9) 0.43255(13) 0.09632(6) 0.0163(3) Uani 1 1 d . . . . .
C20 C 0.25601(11) 0.50203(16) 0.06229(7) 0.0254(4) Uani 1 1 d . . . . .
H20 H 0.2729 0.5650 0.0671 0.030 Uiso 1 1 calc R U . . .
C21 C 0.20984(12) 0.4796(2) 0.02105(8) 0.0357(6) Uani 1 1 d . . . . .
H21 H 0.1954 0.5273 -0.0021 0.043 Uiso 1 1 calc R U . . .
C22 C 0.18504(13) 0.3884(2) 0.01376(8) 0.0383(6) Uani 1 1 d . . . . .
H22 H 0.1541 0.3733 -0.0146 0.046 Uiso 1 1 calc R U . . .
C23 C 0.20512(13) 0.31927(18) 0.04750(8) 0.0339(5) Uani 1 1 d . . . . .
H23 H 0.1876 0.2566 0.0426 0.041 Uiso 1 1 calc R U . . .
C24 C 0.25081(11) 0.34066(15) 0.08857(7) 0.0239(4) Uani 1 1 d . . . . .
H24 H 0.2643 0.2925 0.1117 0.029 Uiso 1 1 calc R U . . .
C25 C 0.46362(10) 0.68978(14) 0.15946(7) 0.0195(4) Uani 1 1 d . . . . .
H25A H 0.5094 0.6590 0.1511 0.023 Uiso 1 1 calc R U . . .
H25B H 0.4759 0.7355 0.1862 0.023 Uiso 1 1 calc R U . . .
C26 C 0.43101(10) 0.74206(13) 0.11512(7) 0.0183(4) Uani 1 1 d . . . . .
C27 C 0.45648(11) 0.72772(14) 0.06899(7) 0.0226(4) Uani 1 1 d . . . . .
H27 H 0.4955 0.6850 0.0654 0.027 Uiso 1 1 calc R U . . .
C28 C 0.42532(13) 0.77529(16) 0.02819(8) 0.0283(4) Uani 1 1 d . . . . .
H28 H 0.4429 0.7650 -0.0032 0.034 Uiso 1 1 calc R U . . .
C29 C 0.36877(12) 0.83751(16) 0.03324(8) 0.0312(5) Uani 1 1 d . . . . .
H29 H 0.3473 0.8700 0.0053 0.037 Uiso 1 1 calc R U . . .
C30 C 0.34334(12) 0.85253(17) 0.07903(9) 0.0337(5) Uani 1 1 d . . . . .
H30 H 0.3046 0.8957 0.0826 0.040 Uiso 1 1 calc R U . . .
C31 C 0.37422(12) 0.80490(15) 0.11955(8) 0.0272(4) Uani 1 1 d . . . . .
H31 H 0.3563 0.8154 0.1508 0.033 Uiso 1 1 calc R U . . .
C32 C 0.18478(9) 0.62729(12) 0.30640(6) 0.0129(3) Uani 1 1 d . . . . .
C33 C 0.21613(10) 0.66579(13) 0.35005(7) 0.0158(3) Uani 1 1 d . . . . .
H33 H 0.2462 0.6277 0.3718 0.019 Uiso 1 1 calc R U . . .
C34 C 0.20361(10) 0.75968(13) 0.36189(7) 0.0182(4) Uani 1 1 d . . . . .
C35 C 0.16004(10) 0.81715(13) 0.33102(7) 0.0185(4) Uani 1 1 d . . . . .
H35 H 0.1518 0.8812 0.3393 0.022 Uiso 1 1 calc R U . . .
C36 C 0.12879(9) 0.77880(12) 0.28779(7) 0.0153(3) Uani 1 1 d . . . . .
C37 C 0.08251(10) 0.83804(13) 0.25241(7) 0.0205(4) Uani 1 1 d . . . . .
C38 C 0.14100(9) 0.68540(12) 0.27540(6) 0.0144(3) Uani 1 1 d . . . . .
H38 H 0.1193 0.6608 0.2454 0.017 Uiso 1 1 calc R U . . .
C39 C 0.23974(12) 0.79881(15) 0.40845(8) 0.0267(4) Uani 1 1 d . . . . .
C40 C 0.11944(9) 0.46292(12) 0.25554(6) 0.0133(3) Uani 1 1 d . . . . .
H40A H 0.1071 0.3979 0.2653 0.016 Uiso 1 1 calc R U . . .
H40B H 0.0779 0.5058 0.2596 0.016 Uiso 1 1 calc R U . . .
C41 C 0.10219(9) 0.56842(12) 0.16401(6) 0.0134(3) Uani 1 1 d . . . . .
C42 C 0.13725(10) 0.63277(13) 0.13560(6) 0.0160(3) Uani 1 1 d . . . . .
H42 H 0.1877 0.6258 0.1315 0.019 Uiso 1 1 calc R U . . .
C43 C 0.09853(10) 0.70776(13) 0.11298(7) 0.0179(3) Uani 1 1 d . . . . .
C44 C 0.02487(10) 0.71810(13) 0.11771(7) 0.0197(4) Uani 1 1 d . . . . .
H44 H -0.0013 0.7690 0.1021 0.024 Uiso 1 1 calc R U . . .
C45 C -0.01044(10) 0.65279(13) 0.14566(7) 0.0175(3) Uani 1 1 d . . . . .
C46 C 0.02736(10) 0.57905(13) 0.16881(6) 0.0158(3) Uani 1 1 d . . . . .
H46 H 0.0026 0.5354 0.1881 0.019 Uiso 1 1 calc R U . . .
C47 C -0.09088(11) 0.66315(15) 0.14986(8) 0.0253(4) Uani 1 1 d . . . . .
C48 C 0.13943(12) 0.77909(15) 0.08509(8) 0.0254(4) Uani 1 1 d . . . . .
C49 C 0.10320(9) 0.37220(12) 0.15917(6) 0.0146(3) Uani 1 1 d . . . . .
C50 C 0.10080(10) 0.28143(13) 0.17889(7) 0.0172(3) Uani 1 1 d . . . . .
H50 H 0.1248 0.2686 0.2102 0.021 Uiso 1 1 calc R U . . .
C51 C 0.06354(11) 0.20987(13) 0.15303(8) 0.0220(4) Uani 1 1 d . . . . .
C52 C 0.02672(12) 0.22664(15) 0.10782(8) 0.0273(4) Uani 1 1 d . . . . .
H52 H 0.0007 0.1774 0.0906 0.033 Uiso 1 1 calc R U . . .
C53 C 0.02864(12) 0.31656(15) 0.08830(8) 0.0273(4) Uani 1 1 d . . . . .
C54 C -0.01233(11) 0.33737(13) 0.03987(9) 0.0502(7) Uani 1 1 d D U . . .
C55 C 0.06760(11) 0.38812(14) 0.11301(7) 0.0208(4) Uani 1 1 d . . . . .
H55 H 0.0701 0.4487 0.0983 0.025 Uiso 1 1 calc R U . . .
C56 C 0.06126(12) 0.11301(15) 0.17476(9) 0.0313(5) Uani 1 1 d . . . . .
C59 C 0.20917(9) 0.44628(12) 0.34712(6) 0.0135(3) Uani 1 1 d . . . . .
C60 C 0.26284(9) 0.37912(12) 0.35915(6) 0.0145(3) Uani 1 1 d . . . . .
H60 H 0.2990 0.3662 0.3370 0.017 Uiso 1 1 calc R U . . .
C61 C 0.26334(10) 0.33112(13) 0.40355(7) 0.0163(3) Uani 1 1 d . . . . .
C62 C 0.21163(10) 0.35000(13) 0.43679(7) 0.0186(4) Uani 1 1 d . . . . .
H62 H 0.2123 0.3168 0.4671 0.022 Uiso 1 1 calc R U . . .
C63 C 0.15913(10) 0.41803(13) 0.42504(7) 0.0178(3) Uani 1 1 d . . . . .
C64 C 0.15690(10) 0.46510(13) 0.38028(6) 0.0163(3) Uani 1 1 d . . . . .
H64 H 0.1197 0.5102 0.3722 0.020 Uiso 1 1 calc R U . . .
C65 C 0.10430(12) 0.44280(16) 0.46102(8) 0.0266(4) Uani 1 1 d . . . . .
C69 C 0.31895(11) 0.25607(14) 0.41640(7) 0.0220(4) Uani 1 1 d . . . . .
C70 C 0.64714(16) 0.9140(2) -0.16718(13) 0.0538(7) Uani 1 1 d . . . . .
H70 H 0.6315 0.9196 -0.2010 0.065 Uiso 1 1 calc R U . . .
C71 C 0.59784(14) 0.89402(17) -0.13378(12) 0.0436(6) Uani 1 1 d . . . . .
H71 H 0.5479 0.8850 -0.1441 0.052 Uiso 1 1 calc R U . . .
C72 C 0.62150(16) 0.8872(2) -0.08531(13) 0.0571(9) Uani 1 1 d D . . . .
H72 H 0.5878 0.8729 -0.0616 0.068 Uiso 0.4411 1 calc R U P D 1
C73 C 0.74314(15) 0.9205(2) -0.10365(13) 0.0520(8) Uani 1 1 d . . . . .
H73 H 0.7929 0.9301 -0.0931 0.062 Uiso 1 1 calc R U . . .
C74 C 0.71985(16) 0.9261(2) -0.15193(13) 0.0575(8) Uani 1 1 d . . . . .
H74 H 0.7540 0.9385 -0.1756 0.069 Uiso 1 1 calc R U . . .
F10A F 0.1035(3) 0.5378(2) 0.46919(16) 0.0652(11) Uani 0.575 1 d . . P C 1
F11A F 0.1151(2) 0.4034(4) 0.50326(12) 0.0654(12) Uani 0.575 1 d . . P C 1
F15A F -0.00280(16) 0.0872(2) 0.18106(18) 0.0588(11) Uani 0.6091 1 d . . P E 1
F13A F 0.1067(3) 0.1000(3) 0.21148(17) 0.076(2) Uani 0.6091 1 d . . P E 1
F14A F 0.0838(2) 0.04745(17) 0.14051(12) 0.0527(7) Uani 0.6091 1 d . . P E 1
C1B C 0.69322(18) 0.9009(3) -0.07065(13) 0.0604(9) Uani 1 1 d D . . . .
H1B H 0.7087 0.8966 -0.0367 0.073 Uiso 0.5589 1 calc R U P F 2
F13 F 0.0313(4) 0.1190(3) 0.22335(18) 0.0596(13) Uani 0.3909 1 d . . P E 2
F25A F 0.5742(2) 0.8483(5) -0.0537(2) 0.139(3) Uani 0.5589 1 d D . P G 2
F25 F 0.7144(3) 0.9189(5) -0.02651(19) 0.0974(19) Uani 0.4411 1 d D . P H 1
F15 F 0.0145(5) 0.0539(4) 0.1557(3) 0.088(3) Uani 0.3909 1 d . . P E 2
F14 F 0.1185(3) 0.0757(5) 0.1869(4) 0.094(4) Uani 0.3909 1 d . . P E 2
F11 F 0.0797(3) 0.3604(3) 0.48251(19) 0.0544(12) Uani 0.4249 1 d . . P C 2
F10 F 0.1303(3) 0.4917(5) 0.4965(2) 0.0696(17) Uani 0.4249 1 d . . P C 2
F12 F 0.0453(3) 0.4782(5) 0.4420(2) 0.062(2) Uani 0.4249 1 d . . P C 2
F17A F -0.0400(3) 0.42488(19) 0.03871(16) 0.0929(16) Uani 0.6126 1 d D U P B 2
F18A F -0.07292(17) 0.2849(3) 0.0373(3) 0.0556(13) Uani 0.6126 1 d D U P B 2
F16A F 0.0215(3) 0.3172(4) -0.00053(15) 0.090(2) Uani 0.6126 1 d D U P B 2

loop_
_atom_site_aniso_label
_atom_site_aniso_U_11
_atom_site_aniso_U_22
_atom_site_aniso_U_33
_atom_site_aniso_U_23
_atom_site_aniso_U_13
_atom_site_aniso_U_12
Br1 0.01679(8) 0.01129(7) 0.01729(8) 0.00044(6) 0.00127(6) 0.00001(6)
Mn1 0.01073(11) 0.00929(11) 0.01012(11) -0.00021(9) 0.00042(9) 0.00045(9)
P1 0.01164(19) 0.01265(19) 0.01104(19) -0.00044(15) 0.00049(15) 0.00072(15)
P2 0.01281(19) 0.01143(19) 0.01066(19) -0.00088(15) 0.00086(15) 0.00029(15)
P3 0.01163(19) 0.01065(18) 0.01074(18) -0.00020(15) 0.00036(15) 0.00077(15)
P4 0.01179(19) 0.01098(19) 0.01119(19) 0.00020(15) 0.00022(15) -0.00025(15)
F26 0.120(4) 0.074(3) 0.044(2) -0.0214(19) 0.034(2) -0.040(3)
F1 0.0369(7) 0.0475(8) 0.0286(7) 0.0172(6) 0.0069(6) 0.0137(6)
F2 0.0241(6) 0.0307(7) 0.0487(8) 0.0067(6) -0.0113(6) 0.0026(5)
F3 0.0622(10) 0.0212(6) 0.0412(8) -0.0100(6) -0.0127(7) 0.0240(6)
F5 0.0652(10) 0.0488(9) 0.0174(6) -0.0036(6) -0.0061(6) -0.0069(8)
F6 0.0329(7) 0.0400(8) 0.0448(8) -0.0166(7) -0.0098(6) -0.0079(6)
F4 0.0669(10) 0.0392(8) 0.0415(8) -0.0294(7) -0.0188(7) 0.0246(7)
F19 0.0221(7) 0.0826(13) 0.1224(17) 0.0723(13) 0.0231(9) 0.0174(8)
F21 0.0287(8) 0.0697(12) 0.0958(14) -0.0430(11) 0.0019(8) 0.0166(8)
F20 0.0226(7) 0.1037(14) 0.0396(8) -0.0041(9) -0.0097(6) 0.0102(8)
F24 0.0470(8) 0.0322(7) 0.0353(7) -0.0016(6) 0.0086(6) -0.0210(6)
F22 0.0412(8) 0.0455(9) 0.0587(10) 0.0399(8) -0.0019(7) -0.0015(7)
F23 0.0499(8) 0.0351(7) 0.0300(7) 0.0054(6) 0.0194(6) -0.0078(6)
F18 0.039(3) 0.088(5) 0.037(3) 0.018(4) -0.025(2) 0.020(3)
F16 0.085(4) 0.085(4) 0.004(2) 0.011(2) -0.003(2) -0.029(3)
F17 0.084(4) 0.052(3) 0.033(3) 0.017(2) -0.035(3) -0.022(2)
F12A 0.0188(14) 0.107(4) 0.056(3) -0.040(3) 0.0125(15) -0.010(2)
F7 0.0275(6) 0.0319(7) 0.0327(7) 0.0098(5) 0.0100(5) 0.0148(5)
F9 0.0335(7) 0.0244(7) 0.0752(11) 0.0233(7) 0.0143(7) 0.0064(6)
F8 0.0441(8) 0.0597(10) 0.0294(7) -0.0040(7) -0.0169(6) 0.0269(7)
O1 0.0176(6) 0.0171(6) 0.0213(6) -0.0003(5) 0.0021(5) -0.0044(5)
C1 0.0082(7) 0.0238(9) 0.0097(7) -0.0010(6) 0.0005(6) 0.0022(6)
N2 0.0158(7) 0.0151(7) 0.0143(7) 0.0013(6) 0.0013(5) -0.0038(5)
C100 0.0159(8) 0.0162(8) 0.0125(8) -0.0004(6) 0.0025(6) -0.0025(6)
C101 0.0174(8) 0.0144(8) 0.0141(8) -0.0011(6) 0.0012(6) 0.0033(6)
N1 0.0139(7) 0.0186(7) 0.0145(7) -0.0014(6) 0.0017(5) 0.0044(6)
C2 0.106(3) 0.0541(19) 0.0388(16) 0.0066(14) 0.0301(18) -0.024(2)
C3 0.0549(19) 0.089(3) 0.0376(15) 0.0184(17) 0.0082(14) -0.0245(18)
C4 0.061(2) 0.072(2) 0.0520(19) 0.0282(17) 0.0233(16) -0.0003(17)
C5 0.0117(7) 0.0172(8) 0.0130(7) 0.0001(6) 0.0003(6) -0.0021(6)
C6 0.0146(8) 0.0174(8) 0.0165(8) -0.0017(7) 0.0009(6) 0.0009(6)
C7 0.0211(9) 0.0230(9) 0.0184(9) -0.0058(7) 0.0024(7) 0.0011(7)
C8 0.0239(9) 0.0296(10) 0.0140(8) -0.0035(8) -0.0001(7) 0.0002(8)
C9 0.0243(9) 0.0242(9) 0.0153(8) 0.0032(7) -0.0027(7) 0.0021(7)
C10 0.0187(8) 0.0177(8) 0.0164(8) -0.0009(7) -0.0005(7) 0.0012(7)
C11 0.0147(8) 0.0163(8) 0.0146(8) 0.0000(6) 0.0014(6) -0.0026(6)
C12 0.0149(8) 0.0157(8) 0.0140(8) 0.0003(6) 0.0003(6) 0.0030(6)
C13 0.0185(8) 0.0206(9) 0.0185(9) -0.0005(7) 0.0032(7) 0.0060(7)
C14 0.0160(8) 0.0221(9) 0.0201(9) 0.0012(7) 0.0063(7) 0.0048(7)
C15 0.0184(9) 0.0217(9) 0.0224(9) 0.0029(7) 0.0033(7) 0.0039(7)
C16 0.0193(9) 0.0284(10) 0.0308(11) 0.0041(9) 0.0000(8) 0.0040(8)
C17 0.0190(9) 0.0309(11) 0.0424(13) 0.0029(10) 0.0058(9) -0.0030(8)
C18 0.0262(11) 0.0292(11) 0.0416(13) 0.0127(10) 0.0097(9) 0.0009(9)
C19 0.0217(10) 0.0313(11) 0.0265(10) 0.0076(9) 0.0054(8) 0.0047(8)
C1A 0.0141(8) 0.0237(9) 0.0113(8) -0.0033(7) 0.0021(6) 0.0007(7)
C20 0.0220(9) 0.0353(11) 0.0187(9) 0.0057(8) 0.0000(7) -0.0004(8)
C21 0.0267(11) 0.0623(17) 0.0177(10) 0.0109(10) -0.0019(8) 0.0004(11)
C22 0.0291(12) 0.0674(18) 0.0178(10) -0.0136(11) -0.0023(9) -0.0054(11)
C23 0.0310(11) 0.0428(13) 0.0270(11) -0.0187(10) -0.0024(9) -0.0045(10)
C24 0.0247(10) 0.0262(10) 0.0203(9) -0.0090(8) -0.0010(8) -0.0011(8)
C25 0.0191(9) 0.0208(9) 0.0188(9) 0.0032(7) 0.0009(7) -0.0070(7)
C26 0.0199(9) 0.0167(8) 0.0185(9) 0.0016(7) 0.0019(7) -0.0076(7)
C27 0.0266(10) 0.0211(9) 0.0206(9) 0.0008(7) 0.0044(8) -0.0026(8)
C28 0.0384(12) 0.0297(11) 0.0168(9) 0.0013(8) 0.0012(8) -0.0066(9)
C29 0.0319(11) 0.0308(11) 0.0297(11) 0.0142(9) -0.0059(9) -0.0075(9)
C30 0.0271(11) 0.0306(11) 0.0445(14) 0.0159(10) 0.0105(10) 0.0036(9)
C31 0.0311(11) 0.0238(10) 0.0282(11) 0.0062(8) 0.0124(9) -0.0007(8)
C32 0.0137(8) 0.0118(7) 0.0138(8) -0.0009(6) 0.0033(6) 0.0002(6)
C33 0.0154(8) 0.0170(8) 0.0152(8) -0.0020(6) 0.0017(6) 0.0003(6)
C34 0.0188(9) 0.0189(9) 0.0170(8) -0.0065(7) 0.0022(7) 0.0006(7)
C35 0.0208(9) 0.0144(8) 0.0205(9) -0.0046(7) 0.0041(7) 0.0015(7)
C36 0.0147(8) 0.0140(8) 0.0176(8) -0.0016(6) 0.0039(6) 0.0026(6)
C37 0.0221(9) 0.0155(8) 0.0237(9) -0.0023(7) 0.0006(7) 0.0054(7)
C38 0.0155(8) 0.0139(8) 0.0138(8) -0.0018(6) 0.0015(6) 0.0000(6)
C39 0.0320(11) 0.0233(10) 0.0240(10) -0.0112(8) -0.0027(8) 0.0049(8)
C40 0.0128(7) 0.0147(8) 0.0124(7) -0.0004(6) 0.0005(6) -0.0019(6)
C41 0.0159(8) 0.0121(7) 0.0120(7) -0.0001(6) -0.0009(6) 0.0005(6)
C42 0.0169(8) 0.0171(8) 0.0138(8) -0.0001(6) 0.0005(6) -0.0007(6)
C43 0.0228(9) 0.0153(8) 0.0152(8) 0.0034(7) -0.0007(7) -0.0020(7)
C44 0.0237(9) 0.0167(8) 0.0181(9) 0.0038(7) -0.0023(7) 0.0034(7)
C45 0.0168(8) 0.0185(8) 0.0168(8) 0.0020(7) -0.0011(7) 0.0026(7)
C46 0.0163(8) 0.0169(8) 0.0141(8) 0.0019(6) -0.0001(6) 0.0002(6)
C47 0.0192(9) 0.0289(10) 0.0273(10) 0.0075(8) -0.0011(8) 0.0078(8)
C48 0.0289(10) 0.0214(9) 0.0257(10) 0.0097(8) 0.0002(8) -0.0035(8)
C49 0.0139(8) 0.0145(8) 0.0153(8) -0.0026(6) 0.0012(6) -0.0008(6)
C50 0.0159(8) 0.0156(8) 0.0198(9) -0.0011(7) -0.0003(7) -0.0010(6)
C51 0.0204(9) 0.0171(9) 0.0282(10) -0.0025(7) -0.0006(8) -0.0037(7)
C52 0.0275(10) 0.0241(10) 0.0292(11) -0.0085(8) -0.0048(8) -0.0066(8)
C53 0.0332(11) 0.0270(10) 0.0200(9) -0.0043(8) -0.0091(8) -0.0033(8)
C54 0.0699(18) 0.0441(14) 0.0318(13) 0.0009(11) -0.0280(12) -0.0144(13)
C55 0.0259(10) 0.0204(9) 0.0156(9) -0.0013(7) -0.0021(7) -0.0010(7)
C56 0.0302(11) 0.0166(9) 0.0462(14) -0.0008(9) -0.0033(10) -0.0075(8)
C59 0.0145(8) 0.0135(7) 0.0127(7) -0.0005(6) 0.0010(6) -0.0003(6)
C60 0.0138(8) 0.0148(8) 0.0148(8) 0.0000(6) 0.0009(6) 0.0001(6)
C61 0.0162(8) 0.0166(8) 0.0157(8) 0.0012(6) -0.0003(6) 0.0010(6)
C62 0.0208(9) 0.0209(9) 0.0142(8) 0.0035(7) 0.0016(7) -0.0006(7)
C63 0.0183(9) 0.0208(9) 0.0147(8) -0.0012(7) 0.0036(7) -0.0006(7)
C64 0.0163(8) 0.0177(8) 0.0150(8) 0.0011(7) 0.0018(6) 0.0021(6)
C65 0.0270(10) 0.0338(11) 0.0196(9) 0.0015(8) 0.0071(8) 0.0040(9)
C69 0.0224(9) 0.0231(9) 0.0205(9) 0.0072(8) 0.0018(7) 0.0051(7)
C70 0.0459(16) 0.0579(19) 0.0582(19) -0.0076(15) 0.0072(14) 0.0055(14)
C71 0.0328(13) 0.0245(11) 0.074(2) -0.0076(12) 0.0062(13) 0.0003(10)
C72 0.0358(15) 0.0603(19) 0.078(2) 0.0240(17) 0.0257(15) 0.0143(13)
C73 0.0297(13) 0.0438(15) 0.082(2) 0.0100(15) 0.0016(14) 0.0068(11)
C74 0.0390(15) 0.066(2) 0.070(2) 0.0147(17) 0.0179(15) 0.0064(14)
F10A 0.098(3) 0.0348(16) 0.071(2) -0.0237(17) 0.062(2) -0.0116(18)
F11A 0.063(2) 0.110(4) 0.0267(16) 0.0358(19) 0.0279(15) 0.048(2)
F15A 0.0314(14) 0.0318(17) 0.118(4) 0.0203(18) 0.035(2) -0.0071(12)
F13A 0.119(5) 0.0258(19) 0.074(3) 0.0255(17) -0.064(3) -0.032(2)
F14A 0.074(2) 0.0182(11) 0.069(2) -0.0048(12) 0.0281(17) 0.0022(13)
C1B 0.0478(18) 0.074(2) 0.059(2) 0.0031(17) 0.0025(15) 0.0226(16)
F13 0.106(4) 0.0238(19) 0.054(3) 0.0138(19) 0.041(3) 0.008(2)
F25A 0.059(2) 0.217(6) 0.148(4) 0.136(4) 0.042(3) 0.049(3)
F25 0.064(3) 0.155(6) 0.071(3) 0.037(4) -0.007(3) 0.018(3)
F15 0.133(7) 0.034(3) 0.087(5) 0.017(3) -0.063(5) -0.054(4)
F14 0.018(2) 0.047(4) 0.222(12) 0.072(6) 0.037(5) 0.014(3)
F11 0.061(3) 0.049(2) 0.059(3) 0.017(2) 0.045(2) 0.007(2)
F10 0.049(3) 0.110(5) 0.052(3) -0.056(3) 0.024(2) -0.015(3)
F12 0.041(3) 0.111(5) 0.036(3) 0.032(4) 0.025(2) 0.049(4)
F17A 0.136(4) 0.0515(19) 0.078(3) 0.0009(17) -0.082(3) 0.010(2)
F18A 0.0422(17) 0.073(3) 0.046(2) 0.008(2) -0.0347(17) 0.0032(19)
F16A 0.073(2) 0.179(6) 0.0165(17) 0.032(3) -0.0122(15) -0.050(3)

loop_
_atom_type_symbol
_atom_type_description
_atom_type_scat_dispersion_real
_atom_type_scat_dispersion_imag
_atom_type_scat_source
C C 0.0033 0.0016 'International Tables Vol C Tables 4.2.6.8 and 6.1.1.4'
H H 0.0000 0.0000 'International Tables Vol C Tables 4.2.6.8 and 6.1.1.4'
Br Br -0.2901 2.4595 'International Tables Vol C Tables 4.2.6.8 and 6.1.1.4'
F F 0.0171 0.0103 'International Tables Vol C Tables 4.2.6.8 and 6.1.1.4'
Mn Mn 0.3368 0.7283 'International Tables Vol C Tables 4.2.6.8 and 6.1.1.4'
N N 0.0061 0.0033 'International Tables Vol C Tables 4.2.6.8 and 6.1.1.4'
O O 0.0106 0.0060 'International Tables Vol C Tables 4.2.6.8 and 6.1.1.4'
P P 0.1023 0.0942 'International Tables Vol C Tables 4.2.6.8 and 6.1.1.4'

loop_
_geom_angle_atom_site_label_1
_geom_angle_atom_site_label_2
_geom_angle_atom_site_label_3
_geom_angle
_geom_angle_site_symmetry_1
P1 Mn1 Br1 90.820(14) .
P1 Mn1 P3 105.165(18) .
P1 Mn1 P4 175.56(2) .
P2 Mn1 Br1 91.061(15) .
P2 Mn1 P1 79.587(18) .
P2 Mn1 P3 174.83(2) .
P2 Mn1 P4 102.116(18) .
P3 Mn1 Br1 86.865(14) .
P3 Mn1 P4 72.995(17) .
P4 Mn1 Br1 85.069(14) .
C1 Mn1 Br1 175.67(6) .
C1 Mn1 P1 91.51(5) .
C1 Mn1 P2 92.95(6) .
C1 Mn1 P3 89.00(6) .
C1 Mn1 P4 92.49(5) .
C5 P1 Mn1 120.65(6) .
C5 P1 C11 102.54(8) .
C5 P1 C12 101.89(8) .
C11 P1 Mn1 113.93(6) .
C12 P1 Mn1 116.68(6) .
C12 P1 C11 97.81(8) .
C100 P2 Mn1 115.14(6) .
C100 P2 C101 98.13(8) .
C101 P2 Mn1 115.81(6) .
C1A P2 Mn1 118.91(6) .
C1A P2 C100 104.49(8) .
C1A P2 C101 101.48(8) .
C32 P3 Mn1 119.06(6) .
C32 P3 C40 104.62(8) .
C40 P3 Mn1 94.86(5) .
C59 P3 Mn1 130.52(6) .
C59 P3 C32 100.10(8) .
C59 P3 C40 103.71(8) .
C40 P4 Mn1 93.94(5) .
C41 P4 Mn1 120.74(6) .
C41 P4 C40 103.97(8) .
C41 P4 C49 98.05(8) .
C49 P4 Mn1 131.53(6) .
C49 P4 C40 104.33(8) .
O1 C1 Mn1 174.62(16) .
C100 N2 C11 116.96(14) .
C100 N2 C25 109.74(14) .
C11 N2 C25 108.53(14) .
P2 C100 H10A 108.6 .
P2 C100 H10B 108.6 .
N2 C100 P2 114.55(12) .
N2 C100 H10A 108.6 .
N2 C100 H10B 108.6 .
H10A C100 H10B 107.6 .
P2 C101 H10C 110.0 .
P2 C101 H10D 110.0 .
H10C C101 H10D 108.4 .
N1 C101 P2 108.34(12) .
N1 C101 H10C 110.0 .
N1 C101 H10D 110.0 .
C101 N1 C13 113.67(14) .
C12 N1 C101 113.98(14) .
C12 N1 C13 111.10(14) .
F26 C2 C3 118.5(5) .
F26 C2 C4 117.3(5) .
C3 C2 H2 117.9 .
C3 C2 C4 124.2(3) .
C4 C2 H2 117.9 .
C2 C3 H3 120.8 .
C4 C3 C2 118.4(3) 3_676
C4 C3 H3 120.8 3_676
C2 C4 H4 121.3 .
C3 C4 C2 117.4(3) 3_676
C3 C4 H4 121.3 3_676
C6 C5 P1 118.58(13) .
C10 C5 P1 122.59(14) .
C10 C5 C6 118.67(16) .
C5 C6 H6 119.8 .
C7 C6 C5 120.36(17) .
C7 C6 H6 119.8 .
C6 C7 H7 119.9 .
C8 C7 C6 120.23(18) .
C8 C7 H7 119.9 .
C7 C8 H8 120.0 .
C9 C8 C7 119.93(18) .
C9 C8 H8 120.0 .
C8 C9 H9 119.9 .
C8 C9 C10 120.21(18) .
C10 C9 H9 119.9 .
C5 C10 H10 119.7 .
C9 C10 C5 120.59(17) .
C9 C10 H10 119.7 .
P1 C11 H11A 108.5 .
P1 C11 H11B 108.5 .
N2 C11 P1 115.03(12) .
N2 C11 H11A 108.5 .
N2 C11 H11B 108.5 .
H11A C11 H11B 107.5 .
P1 C12 H12A 109.6 .
P1 C12 H12B 109.6 .
N1 C12 P1 110.10(11) .
N1 C12 H12A 109.6 .
N1 C12 H12B 109.6 .
H12A C12 H12B 108.2 .
N1 C13 H13A 109.4 .
N1 C13 H13B 109.4 .
N1 C13 C14 111.36(15) .
H13A C13 H13B 108.0 .
C14 C13 H13A 109.4 .
C14 C13 H13B 109.4 .
C15 C14 C13 121.21(17) .
C19 C14 C13 119.90(17) .
C19 C14 C15 118.89(18) .
C14 C15 H15 119.8 .
C14 C15 C16 120.42(18) .
C16 C15 H15 119.8 .
C15 C16 H16 119.9 .
C17 C16 C15 120.2(2) .
C17 C16 H16 119.9 .
C16 C17 H17 120.2 .
C16 C17 C18 119.5(2) .
C18 C17 H17 120.2 .
C17 C18 H18 119.9 .
C19 C18 C17 120.1(2) .
C19 C18 H18 119.9 .
C14 C19 H19 119.6 .
C18 C19 C14 120.8(2) .
C18 C19 H19 119.6 .
C20 C1A P2 123.54(15) .
C20 C1A C24 118.55(18) .
C24 C1A P2 117.63(14) .
C1A C20 H20 119.9 .
C1A C20 C21 120.2(2) .
C21 C20 H20 119.9 .
C20 C21 H21 119.8 .
C22 C21 C20 120.3(2) .
C22 C21 H21 119.8 .
C21 C22 H22 120.0 .
C23 C22 C21 120.0(2) .
C23 C22 H22 120.0 .
C22 C23 H23 119.9 .
C22 C23 C24 120.2(2) .
C24 C23 H23 119.9 .
C1A C24 H24 119.7 .
C23 C24 C1A 120.7(2) .
C23 C24 H24 119.7 .
N2 C25 H25A 109.1 .
N2 C25 H25B 109.1 .
N2 C25 C26 112.36(15) .
H25A C25 H25B 107.9 .
C26 C25 H25A 109.1 .
C26 C25 H25B 109.1 .
C27 C26 C25 120.99(18) .
C31 C26 C25 120.28(18) .
C31 C26 C27 118.73(18) .
C26 C27 H27 119.7 .
C28 C27 C26 120.5(2) .
C28 C27 H27 119.7 .
C27 C28 H28 120.0 .
C29 C28 C27 120.0(2) .
C29 C28 H28 120.0 .
C28 C29 H29 120.1 .
C28 C29 C30 119.8(2) .
C30 C29 H29 120.1 .
C29 C30 H30 119.9 .
C31 C30 C29 120.1(2) .
C31 C30 H30 119.9 .
C26 C31 H31 119.6 .
C30 C31 C26 120.8(2) .
C30 C31 H31 119.6 .
C33 C32 P3 121.57(13) .
C38 C32 P3 120.13(13) .
C38 C32 C33 118.15(16) .
C32 C33 H33 119.8 .
C34 C33 C32 120.42(17) .
C34 C33 H33 119.8 .
C33 C34 C39 118.69(17) .
C35 C34 C33 121.26(17) .
C35 C34 C39 120.03(17) .
C34 C35 H35 120.9 .
C34 C35 C36 118.27(16) .
C36 C35 H35 120.9 .
C35 C36 C37 120.70(16) .
C35 C36 C38 121.12(17) .
C38 C36 C37 118.16(16) .
F1 C37 F2 105.65(16) .
F1 C37 F3 106.55(17) .
F1 C37 C36 112.46(15) .
F2 C37 C36 112.24(16) .
F3 C37 F2 106.65(16) .
F3 C37 C36 112.79(16) .
C32 C38 H38 119.6 .
C36 C38 C32 120.79(16) .
C36 C38 H38 119.6 .
F5 C39 F6 105.75(18) .
F5 C39 F4 107.25(18) .
F5 C39 C34 112.33(18) .
F6 C39 C34 112.18(17) .
F4 C39 F6 106.29(18) .
F4 C39 C34 112.57(17) .
P3 C40 H40A 112.7 .
P3 C40 H40B 112.7 .
P4 C40 P3 95.18(8) .
P4 C40 H40A 112.7 .
P4 C40 H40B 112.7 .
H40A C40 H40B 110.2 .
C42 C41 P4 120.47(13) .
C42 C41 C46 118.92(16) .
C46 C41 P4 120.58(13) .
C41 C42 H42 119.9 .
C41 C42 C43 120.20(17) .
C43 C42 H42 119.9 .
C42 C43 C48 118.47(17) .
C44 C43 C42 120.81(17) .
C44 C43 C48 120.68(17) .
C43 C44 H44 120.5 .
C43 C44 C45 118.95(17) .
C45 C44 H44 120.5 .
C44 C45 C47 118.77(16) .
C46 C45 C44 120.87(17) .
C46 C45 C47 120.36(17) .
C41 C46 H46 119.9 .
C45 C46 C41 120.24(17) .
C45 C46 H46 119.9 .
F19 C47 F21 107.0(2) .
F19 C47 F20 107.3(2) .
F19 C47 C45 113.62(16) .
F21 C47 C45 112.30(18) .
F20 C47 F21 104.16(18) .
F20 C47 C45 111.91(17) .
F24 C48 C43 111.27(17) .
F22 C48 F24 107.19(18) .
F22 C48 F23 106.97(17) .
F22 C48 C43 112.55(17) .
F23 C48 F24 106.60(17) .
F23 C48 C43 111.92(17) .
C50 C49 P4 121.01(13) .
C55 C49 P4 120.88(14) .
C55 C49 C50 118.11(16) .
C49 C50 H50 119.8 .
C51 C50 C49 120.34(17) .
C51 C50 H50 119.8 .
C50 C51 C56 119.69(18) .
C52 C51 C50 121.31(18) .
C52 C51 C56 118.98(18) .
C51 C52 H52 120.7 .
C53 C52 C51 118.51(18) .
C53 C52 H52 120.7 .
C52 C53 C54 119.66(17) .
C52 C53 C55 120.83(19) .
C55 C53 C54 119.51(18) .
F18 C54 F16 104.2(6) .
F18 C54 F17 115.5(4) .
F18 C54 C53 118.4(5) .
F16 C54 C53 105.0(4) .
F17 C54 F16 97.7(4) .
F17 C54 C53 112.6(3) .
F17A C54 C53 111.6(2) .
F18A C54 C53 107.4(3) .
F18A C54 F17A 101.4(3) .
F16A C54 C53 116.7(3) .
F16A C54 F17A 112.2(4) .
F16A C54 F18A 106.0(4) .
C49 C55 H55 119.6 .
C53 C55 C49 120.84(18) .
C53 C55 H55 119.6 .
F15A C56 C51 112.0(2) .
F15A C56 F13A 114.8(4) .
F15A C56 F14A 103.1(3) .
F13A C56 C51 114.2(2) .
F13A C56 F14A 102.6(3) .
F14A C56 C51 108.9(2) .
F13 C56 C51 109.1(2) .
F15 C56 C51 118.4(3) .
F15 C56 F13 96.7(5) .
F14 C56 C51 117.5(3) .
F14 C56 F13 99.0(5) .
F14 C56 F15 111.9(6) .
C60 C59 P3 120.25(13) .
C60 C59 C64 119.29(16) .
C64 C59 P3 120.43(13) .
C59 C60 H60 120.1 .
C61 C60 C59 119.87(16) .
C61 C60 H60 120.1 .
C60 C61 C62 121.03(17) .
C60 C61 C69 120.71(16) .
C62 C61 C69 118.25(16) .
C61 C62 H62 120.6 .
C63 C62 C61 118.89(17) .
C63 C62 H62 120.6 .
C62 C63 C64 120.75(17) .
C62 C63 C65 120.17(17) .
C64 C63 C65 119.07(17) .
C59 C64 H64 119.9 .
C63 C64 C59 120.15(16) .
C63 C64 H64 119.9 .
F12A C65 C63 112.3(3) .
F12A C65 F10A 102.0(3) .
F10A C65 C63 110.7(2) .
F11A C65 F12A 109.6(4) .
F11A C65 C63 114.8(2) .
F11A C65 F10A 106.5(3) .
F11 C65 C63 109.6(2) .
F10 C65 C63 113.4(3) .
F10 C65 F11 104.7(4) .
F10 C65 F12 111.2(5) .
F12 C65 C63 114.9(3) .
F12 C65 F11 101.9(4) .
F7 C69 F9 106.27(17) .
F7 C69 C61 112.95(15) .
F9 C69 C61 111.96(16) .
F8 C69 F7 106.48(16) .
F8 C69 F9 106.71(17) .
F8 C69 C61 112.03(17) .
C71 C70 H70 119.9 .
C71 C70 C74 120.2(3) .
C74 C70 H70 119.9 .
C70 C71 H71 120.6 .
C70 C71 C72 118.8(3) .
C72 C71 H71 120.6 .
C71 C72 H72 119.8 .
C71 C72 F25A 117.5(4) .
C1B C72 C71 120.4(3) .
C1B C72 H72 119.8 .
C1B C72 F25A 120.9(4) .
C74 C73 H73 120.9 .
C74 C73 C1B 118.3(3) .
C1B C73 H73 120.9 .
C70 C74 H74 119.5 .
C73 C74 C70 120.9(3) .
C73 C74 H74 119.5 .
C72 C1B H1B 119.3 .
C73 C1B C72 121.4(3) .
C73 C1B H1B 119.3 .
F25 C1B C72 122.1(4) .
F25 C1B C73 114.4(4) .

loop_
_geom_bond_atom_site_label_1
_geom_bond_atom_site_label_2
_geom_bond_distance
_geom_bond_site_symmetry_2
Br1 Mn1 2.5568(3) .
Mn1 P1 2.2445(5) .
Mn1 P2 2.2391(5) .
Mn1 P3 2.2871(5) .
Mn1 P4 2.3163(5) .
Mn1 C1 1.7769(18) .
P1 C5 1.8293(18) .
P1 C11 1.8548(18) .
P1 C12 1.8506(18) .
P2 C100 1.8457(18) .
P2 C101 1.8556(18) .
P2 C1A 1.8191(18) .
P3 C32 1.8389(17) .
P3 C40 1.8550(17) .
P3 C59 1.8351(18) .
P4 C40 1.8537(17) .
P4 C41 1.8373(17) .
P4 C49 1.8471(17) .
F26 C2 1.234(5) .
F1 C37 1.330(2) .
F2 C37 1.336(2) .
F3 C37 1.334(2) .
F5 C39 1.331(3) .
F6 C39 1.338(3) .
F4 C39 1.332(2) .
F19 C47 1.308(3) .
F21 C47 1.328(3) .
F20 C47 1.315(2) .
F24 C48 1.336(2) .
F22 C48 1.328(2) .
F23 C48 1.331(3) .
F18 C54 1.3373(17) .
F16 C54 1.3391(17) .
F17 C54 1.3383(17) .
F12A C65 1.306(5) .
F7 C69 1.333(2) .
F9 C69 1.334(2) .
F8 C69 1.333(2) .
O1 C1 1.142(2) .
N2 C100 1.465(2) .
N2 C11 1.467(2) .
N2 C25 1.474(2) .
C100 H10A 0.9900 .
C100 H10B 0.9900 .
C101 H10C 0.9900 .
C101 H10D 0.9900 .
C101 N1 1.461(2) .
N1 C12 1.459(2) .
N1 C13 1.471(2) .
C2 H2 0.9500 .
C2 C3 1.363(5) .
C2 C4 1.383(5) .
C3 H3 0.9500 .
C3 C4 1.350(5) 3_676
C4 C3 1.350(5) 3_676
C4 H4 0.9500 .
C5 C6 1.399(2) .
C5 C10 1.396(2) .
C6 H6 0.9500 .
C6 C7 1.390(3) .
C7 H7 0.9500 .
C7 C8 1.386(3) .
C8 H8 0.9500 .
C8 C9 1.379(3) .
C9 H9 0.9500 .
C9 C10 1.392(3) .
C10 H10 0.9500 .
C11 H11A 0.9900 .
C11 H11B 0.9900 .
C12 H12A 0.9900 .
C12 H12B 0.9900 .
C13 H13A 0.9900 .
C13 H13B 0.9900 .
C13 C14 1.511(3) .
C14 C15 1.390(3) .
C14 C19 1.390(3) .
C15 H15 0.9500 .
C15 C16 1.393(3) .
C16 H16 0.9500 .
C16 C17 1.383(3) .
C17 H17 0.9500 .
C17 C18 1.391(3) .
C18 H18 0.9500 .
C18 C19 1.384(3) .
C19 H19 0.9500 .
C1A C20 1.390(3) .
C1A C24 1.401(3) .
C20 H20 0.9500 .
C20 C21 1.396(3) .
C21 H21 0.9500 .
C21 C22 1.379(4) .
C22 H22 0.9500 .
C22 C23 1.375(4) .
C23 H23 0.9500 .
C23 C24 1.384(3) .
C24 H24 0.9500 .
C25 H25A 0.9900 .
C25 H25B 0.9900 .
C25 C26 1.505(3) .
C26 C27 1.391(3) .
C26 C31 1.385(3) .
C27 H27 0.9500 .
C27 C28 1.389(3) .
C28 H28 0.9500 .
C28 C29 1.379(3) .
C29 H29 0.9500 .
C29 C30 1.384(3) .
C30 H30 0.9500 .
C30 C31 1.381(3) .
C31 H31 0.9500 .
C32 C33 1.396(2) .
C32 C38 1.393(2) .
C33 H33 0.9500 .
C33 C34 1.392(2) .
C34 C35 1.384(3) .
C34 C39 1.497(3) .
C35 H35 0.9500 .
C35 C36 1.385(3) .
C36 C37 1.497(3) .
C36 C38 1.387(2) .
C38 H38 0.9500 .
C40 H40A 0.9900 .
C40 H40B 0.9900 .
C41 C42 1.387(2) .
C41 C46 1.402(2) .
C42 H42 0.9500 .
C42 C43 1.397(2) .
C43 C44 1.380(3) .
C43 C48 1.501(3) .
C44 H44 0.9500 .
C44 C45 1.391(3) .
C45 C46 1.382(2) .
C45 C47 1.502(3) .
C46 H46 0.9500 .
C49 C50 1.396(2) .
C49 C55 1.395(2) .
C50 H50 0.9500 .
C50 C51 1.387(3) .
C51 C52 1.384(3) .
C51 C56 1.496(3) .
C52 H52 0.9500 .
C52 C53 1.382(3) .
C53 C54 1.502(3) .
C53 C55 1.387(3) .
C54 F17A 1.3393(17) .
C54 F18A 1.3381(17) .
C54 F16A 1.3374(17) .
C55 H55 0.9500 .
C56 F15A 1.259(3) .
C56 F13A 1.271(4) .
C56 F14A 1.403(3) .
C56 F13 1.477(5) .
C56 F15 1.283(5) .
C56 F14 1.203(6) .
C59 C60 1.393(2) .
C59 C64 1.396(2) .
C60 H60 0.9500 .
C60 C61 1.389(2) .
C61 C62 1.389(3) .
C61 C69 1.499(3) .
C62 H62 0.9500 .
C62 C63 1.386(3) .
C63 C64 1.390(2) .
C63 C65 1.502(3) .
C64 H64 0.9500 .
C65 F10A 1.364(4) .
C65 F11A 1.283(3) .
C65 F11 1.397(5) .
C65 F10 1.257(5) .
C65 F12 1.272(6) .
C70 H70 0.9500 .
C70 C71 1.364(4) .
C70 C74 1.383(4) .
C71 H71 0.9500 .
C71 C72 1.365(5) .
C72 H72 0.9500 .
C72 C1B 1.365(5) .
C72 F25A 1.386(5) .
C73 H73 0.9500 .
C73 C74 1.358(5) .
C73 C1B 1.363(5) .
C74 H74 0.9500 .
C1B H1B 0.9500 .
C1B F25 1.265(6) .
